data_4100611
loop_
_publ_author_name
'Zhang, Jie-Peng'
'Lin, Yan-Yong'
'Huang, Xiao-Chun'
'Chen, Xiao-Ming'

_publ_section_title
;
Copper(I) 1,2,4-Triazolates and Related Complexes:
Studies of the Solvothermal Ligand Reactions, Network
Topologies, and Photoluminescence Properties
;
_journal_name_full 'Journal of the American Chemical Society'
_journal_paper_doi 10.1021/ja042222t
_journal_year 2005
_chemical_formula_sum 'C20 H24 Cu2 N4 O10'
_chemical_formula_weight 607.51
_space_group_IT_number 14
_symmetry_cell_setting monoclinic
_symmetry_space_group_name_Hall '-P 2ybc'
_symmetry_space_group_name_H-M 'P 1 21/c 1'
_cell_angle_alpha 90.00
_cell_angle_beta 100.579(2)
_cell_angle_gamma 90.00
_cell_formula_units_Z 2
_cell_length_a 10.4549(8)
_cell_length_b 13.4937(10)
_cell_length_c 8.6815(7)
_cell_measurement_temperature 220(2)
_cell_volume 1203.93(16)
_diffrn_ambient_temperature 220(2)
_exptl_crystal_density_diffrn 1.676
_cod_original_sg_symbol_H-M 'P 21/c'
_cod_database_code 4100611

loop_
_symmetry_equiv_pos_as_xyz
'x, y, z'
'-x, y+1/2, -z+1/2'
'-x, -y, -z'
'x, -y-1/2, z-1/2'

loop_
_atom_site_label
_atom_site_type_symbol
_atom_site_fract_x
_atom_site_fract_y
_atom_site_fract_z
_atom_site_U_iso_or_equiv
_atom_site_adp_type
_atom_site_occupancy
_atom_site_symmetry_multiplicity
_atom_site_calc_flag
_atom_site_refinement_flags
_atom_site_disorder_assembly
_atom_site_disorder_group
Cu1 Cu 0.89307(3) 0.52166(2) 0.05448(3) 0.02758(12) Uani 1 1 d . . .
N1 N 0.7296(2) 0.58664(16) 0.1479(2) 0.0327(5) Uani 1 1 d . . .
N2 N 0.3673(3) 0.7802(2) 0.3153(3) 0.0581(8) Uani 1 1 d . . .
H2B H 0.3073 0.8062 0.3600 0.070 Uiso 1 1 calc R . .
H2C H 0.3825 0.8047 0.2277 0.070 Uiso 1 1 calc R . .
O1 O 0.4200(2) 0.66483(18) 0.5033(2) 0.0530(6) Uani 1 1 d . . .
O2 O 0.8094(2) 0.53140(15) -0.1663(2) 0.0450(5) Uani 1 1 d . . .
O3 O 0.9914(2) 0.49949(15) -0.2569(2) 0.0398(5) Uani 1 1 d . . .
O4 O 0.85132(18) 0.37810(14) 0.0519(2) 0.0374(4) Uani 1 1 d . . .
O5 O 1.03196(19) 0.34485(13) -0.0397(3) 0.0441(5) Uani 1 1 d . . .
C1 C 0.7365(3) 0.6794(2) 0.2019(3) 0.0386(6) Uani 1 1 d . . .
H1A H 0.8091 0.7182 0.1910 0.046 Uiso 1 1 calc R . .
C2 C 0.6420(3) 0.7207(2) 0.2728(3) 0.0385(6) Uani 1 1 d . . .
H2A H 0.6494 0.7869 0.3071 0.046 Uiso 1 1 calc R . .
C3 C 0.5363(2) 0.6645(2) 0.2931(3) 0.0324(6) Uani 1 1 d . . .
C4 C 0.5284(3) 0.5693(2) 0.2375(4) 0.0471(7) Uani 1 1 d . . .
H4A H 0.4579 0.5286 0.2493 0.057 Uiso 1 1 calc R . .
C5 C 0.6251(3) 0.5342(2) 0.1642(4) 0.0461(8) Uani 1 1 d . . .
H5A H 0.6169 0.4696 0.1232 0.055 Uiso 1 1 calc R . .
C6 C 0.4355(3) 0.7034(2) 0.3806(3) 0.0370(6) Uani 1 1 d . . .
C7 C 0.8733(3) 0.52146(18) -0.2748(3) 0.0337(6) Uani 1 1 d . . .
C8 C 0.8011(3) 0.5378(2) -0.4382(3) 0.0479(8) Uani 1 1 d . . .
H8A H 0.8599 0.5288 -0.5115 0.072 Uiso 1 1 calc R . .
H8B H 0.7663 0.6046 -0.4477 0.072 Uiso 1 1 calc R . .
H8C H 0.7302 0.4905 -0.4614 0.072 Uiso 1 1 calc R . .
C9 C 0.9312(3) 0.31905(19) 0.0076(3) 0.0323(6) Uani 1 1 d . . .
C10 C 0.9073(3) 0.2096(2) 0.0156(4) 0.0507(8) Uani 1 1 d . . .
H10A H 0.9761 0.1739 -0.0218 0.076 Uiso 1 1 calc R . .
H10B H 0.8242 0.1935 -0.0494 0.076 Uiso 1 1 calc R . .
H10C H 0.9062 0.1908 0.1232 0.076 Uiso 1 1 calc R . .

loop_
_atom_site_aniso_label
_atom_site_aniso_U_11
_atom_site_aniso_U_22
_atom_site_aniso_U_33
_atom_site_aniso_U_23
_atom_site_aniso_U_13
_atom_site_aniso_U_12
Cu1 0.02441(18) 0.03117(19) 0.02999(19) 0.00206(13) 0.01244(13) 0.00369(12)
N1 0.0290(11) 0.0395(12) 0.0326(11) 0.0008(10) 0.0132(9) 0.0065(9)
N2 0.0569(17) 0.0610(17) 0.0677(19) 0.0124(14) 0.0411(15) 0.0227(14)
O1 0.0501(13) 0.0700(15) 0.0454(12) 0.0022(11) 0.0256(10) 0.0062(11)
O2 0.0371(11) 0.0644(14) 0.0335(10) 0.0083(9) 0.0070(9) 0.0124(10)
O3 0.0375(11) 0.0523(11) 0.0299(10) -0.0005(9) 0.0073(8) 0.0046(9)
O4 0.0322(9) 0.0352(10) 0.0498(11) 0.0000(9) 0.0203(8) -0.0011(8)
O5 0.0391(11) 0.0317(10) 0.0698(14) 0.0054(10) 0.0321(10) 0.0010(8)
C1 0.0337(14) 0.0356(14) 0.0515(17) 0.0031(13) 0.0208(13) 0.0014(11)
C2 0.0385(15) 0.0324(13) 0.0494(16) -0.0023(13) 0.0204(13) 0.0030(11)
C3 0.0271(13) 0.0405(14) 0.0312(13) -0.0010(11) 0.0099(10) 0.0058(11)
C4 0.0321(15) 0.0488(17) 0.067(2) -0.0144(16) 0.0257(14) -0.0087(13)
C5 0.0419(17) 0.0398(16) 0.061(2) -0.0178(14) 0.0216(15) -0.0064(12)
C6 0.0323(14) 0.0441(15) 0.0383(15) -0.0051(12) 0.0160(12) -0.0013(12)
C7 0.0413(15) 0.0290(13) 0.0304(13) 0.0017(11) 0.0056(11) -0.0013(11)
C8 0.058(2) 0.0503(18) 0.0319(15) 0.0056(13) -0.0011(14) 0.0033(15)
C9 0.0296(13) 0.0330(13) 0.0353(13) 0.0058(11) 0.0088(11) -0.0013(10)
C10 0.0411(17) 0.0313(14) 0.084(2) 0.0052(15) 0.0239(16) -0.0026(12)

loop_
_geom_bond_atom_site_label_1
_geom_bond_atom_site_label_2
_geom_bond_distance
_geom_bond_site_symmetry_2
_geom_bond_publ_flag
Cu1 O2 1.960(2) . ?
Cu1 O3 1.962(2) 3_765 ?
Cu1 O5 1.9780(19) 3_765 ?
Cu1 O4 1.9849(18) . ?
Cu1 N1 2.204(2) . ?
Cu1 Cu1 2.6480(6) 3_765 ?
N1 C5 1.331(3) . ?
N1 C1 1.334(4) . ?
N2 C6 1.326(4) . ?
O1 C6 1.223(3) . ?
O2 C7 1.258(3) . ?
O3 C7 1.252(3) . ?
O3 Cu1 1.962(2) 3_765 ?
O4 C9 1.264(3) . ?
O5 C9 1.248(3) . ?
O5 Cu1 1.9780(19) 3_765 ?
C1 C2 1.374(4) . ?
C2 C3 1.378(4) . ?
C3 C4 1.369(4) . ?
C3 C6 1.501(3) . ?
C4 C5 1.374(4) . ?
C7 C8 1.496(4) . ?
C9 C10 1.501(4) . ?
